data_7027106
loop_
_publ_author_name
'Alleyne, Bert D.'
'Hall, Lincoln A.'
'Hosein, Hazel-Ann'
'Jaggernauth, Hema'
'White, Andrew J. P.'
'Williams, David J.'

_publ_section_title
;
 Hydrogen-bonding interactions in the series of complexes
 [M(C4O4)(OH2)2(dmf&#x200A;)2] and [M(C4O4)(OH2)4] (M&#x2005;=&#x2005;Mn,
 Co, Ni, Cu, Zn)
;
_journal_issue 22
_journal_name_full 'Journal of the Chemical Society, Dalton Transactions'
_journal_page_first 3845
_journal_paper_doi 10.1039/a806891g
_journal_year 1998
_chemical_formula_sum 'C10 H18 Mn N2 O8'
_chemical_formula_weight 349.20
_chemical_name_systematic
; 
 ? 
;
_space_group_IT_number 14
_symmetry_cell_setting monoclinic
_symmetry_space_group_name_Hall '-P 2ybc'
_symmetry_space_group_name_H-M 'P 1 21/c 1'
_atom_sites_solution_hydrogens geom
_atom_sites_solution_primary direct
_atom_sites_solution_secondary difmap
_audit_creation_method SHELXL
_cell_angle_alpha 90.00
_cell_angle_beta 113.347(3)
_cell_angle_gamma 90.00
_cell_formula_units_Z 2
_cell_length_a 8.4991(4)
_cell_length_b 11.9831(4)
_cell_length_c 8.1392(3)
_cell_measurement_reflns_used 22
_cell_measurement_temperature 203(2)
_cell_measurement_theta_max 36.45
_cell_measurement_theta_min 5.67
_cell_volume 761.07(5)
_computing_cell_refinement 'Siemens XSCANS'
_computing_data_collection 'Siemens XSCANS'
_computing_data_reduction 'Siemens SHELXTL'
_computing_molecular_graphics 'Siemens SHELXTL'
_computing_publication_material 'Siemens SHELXTL'
_computing_structure_refinement 'SHELXL-93 (Sheldrick, 1993)'
_computing_structure_solution 'SHELXS-86 (Sheldrick, 1990)'
_diffrn_ambient_temperature 203(2)
_diffrn_measurement_device 'Siemens P4'
_diffrn_measurement_method '\w scans'
_diffrn_radiation_monochromator graphite
_diffrn_radiation_source 'fine-focus sealed tube'
_diffrn_radiation_type CuK\a
_diffrn_radiation_wavelength 1.54178
_diffrn_reflns_av_R_equivalents 0.0317
_diffrn_reflns_av_sigmaI/netI 0.0493
_diffrn_reflns_limit_h_max 8
_diffrn_reflns_limit_h_min -9
_diffrn_reflns_limit_k_max 13
_diffrn_reflns_limit_k_min 0
_diffrn_reflns_limit_l_max 9
_diffrn_reflns_limit_l_min 0
_diffrn_reflns_number 1227
_diffrn_reflns_theta_max 59.98
_diffrn_reflns_theta_min 5.67
_diffrn_standards_interval_count 97
_diffrn_standards_number 3
_exptl_absorpt_coefficient_mu 7.434
_exptl_absorpt_correction_T_max 0.7407
_exptl_absorpt_correction_T_min 0.2866
_exptl_absorpt_correction_type empirical
_exptl_crystal_colour Clear
_exptl_crystal_density_diffrn 1.524
_exptl_crystal_description rhombs
_exptl_crystal_F_000 362
_exptl_crystal_size_max 0.23
_exptl_crystal_size_mid 0.13
_exptl_crystal_size_min 0.10
_refine_diff_density_max 0.336
_refine_diff_density_min -0.808
_refine_diff_density_rms 0.083
_refine_ls_extinction_coef 0.0908(52)
_refine_ls_extinction_expression Fc^*^=kFc[1+0.001xFc^2^\l^3^/sin(2\q)]^-1/4^
_refine_ls_extinction_method SHELXL
_refine_ls_goodness_of_fit_all 1.046
_refine_ls_goodness_of_fit_obs 1.073
_refine_ls_matrix_type full
_refine_ls_number_parameters 106
_refine_ls_number_reflns 1080
_refine_ls_number_restraints 2
_refine_ls_restrained_S_all 1.052
_refine_ls_restrained_S_obs 1.072
_refine_ls_R_factor_all 0.0563
_refine_ls_R_factor_obs 0.0442
_refine_ls_shift/esd_max 0.010
_refine_ls_shift/esd_mean 0.001
_refine_ls_structure_factor_coef Fsqd
_refine_ls_weighting_details 'w=1/[\s^2^(Fo^2^)+(0.0720P)^2^+0.2878P] where P=(Fo^2^+2Fc^2^)/3'
_refine_ls_weighting_scheme calc
_refine_ls_wR_factor_all 0.1175
_refine_ls_wR_factor_obs 0.1093
_reflns_number_observed 963
_reflns_number_total 1137
_reflns_observed_criterion >2sigma(I)
_cod_data_source_file 806891gsup1.cif
_cod_data_source_block l9803
_cod_depositor_comments
;
The following automatic conversions were performed:

'_symmetry_cell_setting' value 'Monoclinic' changed to 'monoclinic'
according to /home/saulius/struct/CIF-dictionaries/cif_core.dic
dictionary named 'cif_core.dic' version 2.4.2 from 2011-04-26.

Automatic conversion script
Id: cif_fix_values 1891 2012-01-12 08:04:46Z andrius 

The following automatic conversions were performed:

'_refine_ls_weighting_scheme' value 'calc
w=1/[\s^2^(Fo^2^)+(0.0720P)^2^+0.2878P] where P=(Fo^2^+2Fc^2^)/3' was
changed to 'calc'. New tag '_refine_ls_weighting_details' was
created. The value of the new tag was set to
'w=1/[\s^2^(Fo^2^)+(0.0720P)^2^+0.2878P] where P=(Fo^2^+2Fc^2^)/3'.

Automatic conversion script
Id: cif_fix_values 3143 2015-03-26 13:38:13Z robertas 
;
_cod_original_sg_symbol_H-M P2(1)/c
_cod_database_code 7027106

loop_
_symmetry_equiv_pos_as_xyz
'x, y, z'
'-x, y+1/2, -z+1/2'
'-x, -y, -z'
'x, -y-1/2, z-1/2'

loop_
_atom_site_aniso_label
_atom_site_aniso_U_11
_atom_site_aniso_U_22
_atom_site_aniso_U_33
_atom_site_aniso_U_23
_atom_site_aniso_U_13
_atom_site_aniso_U_12
Mn 0.0236(5) 0.0189(5) 0.0142(5) 0.0005(3) 0.0140(3) 0.0006(3)
O1 0.046(2) 0.0221(14) 0.0206(14) -0.0017(12) 0.0227(13) -0.0022(12)
C2 0.031(2) 0.019(2) 0.018(2) -0.001(2) 0.014(2) 0.001(2)
C3 0.035(2) 0.018(2) 0.019(2) 0.003(2) 0.020(2) -0.001(2)
O4 0.074(2) 0.023(2) 0.028(2) -0.0054(13) 0.037(2) -0.0144(15)
O5 0.032(2) 0.030(2) 0.055(2) 0.0004(15) 0.0266(15) 0.0074(13)
C6 0.025(2) 0.038(3) 0.067(4) -0.003(2) 0.016(2) 0.005(2)
N7 0.031(2) 0.040(2) 0.045(2) -0.006(2) 0.011(2) 0.013(2)
C8 0.047(3) 0.069(4) 0.130(6) 0.049(4) 0.060(4) 0.023(3)
C9 0.049(3) 0.058(4) 0.112(6) -0.036(4) -0.008(4) 0.024(3)
O10 0.038(2) 0.0229(15) 0.0159(14) -0.0002(12) 0.0164(12) -0.0023(12)

loop_
_atom_site_label
_atom_site_type_symbol
_atom_site_fract_x
_atom_site_fract_y
_atom_site_fract_z
_atom_site_U_iso_or_equiv
_atom_site_thermal_displace_type
_atom_site_occupancy
_atom_site_calc_flag
_atom_site_refinement_flags
Mn Mn 1.0000 0.0000 1.0000 0.0169(4) Uani 1 d S
O1 O 0.9923(4) 0.0755(2) 0.7547(4) 0.0266(7) Uani 1 d .
C2 C 0.9967(5) 0.0321(3) 0.6153(5) 0.0214(9) Uani 1 d .
C3 C 0.9576(5) -0.0750(3) 0.5267(5) 0.0212(9) Uani 1 d .
O4 O 0.9045(4) -0.1670(2) 0.5604(4) 0.0365(8) Uani 1 d .
O5 O 0.7590(4) 0.0839(2) 0.9718(4) 0.0364(8) Uani 1 d .
C6 C 0.7304(6) 0.1834(4) 0.9807(7) 0.0442(13) Uani 1 d .
H6A H 0.8223(6) 0.2331(4) 1.0039(7) 0.053 Uiso 1 calc R
N7 N 0.5809(5) 0.2264(3) 0.9603(5) 0.0398(10) Uani 1 d .
C8 C 0.4360(7) 0.1562(5) 0.9246(10) 0.074(2) Uani 1 d .
H8A H 0.3430(7) 0.1890(5) 0.8258(10) 0.112 Uiso 1 d R
H8B H 0.4051(7) 0.1512(5) 1.0281(10) 0.112 Uiso 1 d R
H8C H 0.4595(7) 0.0823(5) 0.8915(10) 0.112 Uiso 1 d R
C9 C 0.5583(8) 0.3460(5) 0.9738(10) 0.085(3) Uani 1 d .
H9A H 0.4857(8) 0.3615(5) 1.0391(10) 0.128 Uiso 1 d R
H9B H 0.5059(8) 0.3748(5) 0.8533(10) 0.128 Uiso 1 d R
H9C H 0.6680(8) 0.3813(5) 1.0336(10) 0.128 Uiso 1 d R
O10 O 0.8576(3) -0.1455(2) 0.8640(3) 0.0237(7) Uani 1 d D
H10B H 0.8672(70) -0.2115(22) 0.9201(63) 0.054(16) Uiso 1 d D
H10A H 0.8747(59) -0.1573(43) 0.7631(35) 0.047(15) Uiso 1 d D

loop_
_atom_type_symbol
_atom_type_description
_atom_type_scat_dispersion_real
_atom_type_scat_dispersion_imag
_atom_type_scat_source
C C 0.0181 0.0091 'International Tables Vol C Tables 4.2.6.8 and 6.1.1.4'
H H 0.0000 0.0000 'International Tables Vol C Tables 4.2.6.8 and 6.1.1.4'
N N 0.0311 0.0180 'International Tables Vol C Tables 4.2.6.8 and 6.1.1.4'
O O 0.0492 0.0322 'International Tables Vol C Tables 4.2.6.8 and 6.1.1.4'
Mn Mn -0.5299 2.8052 'International Tables Vol C Tables 4.2.6.8 and 6.1.1.4'

loop_
_geom_angle_atom_site_label_1
_geom_angle_atom_site_label_2
_geom_angle_atom_site_label_3
_geom_angle
_geom_angle_site_symmetry_1
_geom_angle_site_symmetry_3
O10 Mn O10 180.0 3_757 .
O10 Mn O1 86.63(10) 3_757 .
O10 Mn O1 93.37(10) . .
O10 Mn O1 93.37(10) 3_757 3_757
O10 Mn O1 86.63(10) . 3_757
O1 Mn O1 180.0 . 3_757
O10 Mn O5 90.33(11) 3_757 3_757
O10 Mn O5 89.67(11) . 3_757
O1 Mn O5 88.50(11) . 3_757
O1 Mn O5 91.50(11) 3_757 3_757
O10 Mn O5 89.67(11) 3_757 .
O10 Mn O5 90.33(11) . .
O1 Mn O5 91.50(11) . .
O1 Mn O5 88.50(11) 3_757 .
O5 Mn O5 180.0 3_757 .
C2 O1 Mn 130.9(2) . .
O1 C2 C3 137.0(4) . .
O1 C2 C3 133.1(4) . 3_756
C3 C2 C3 89.9(3) . 3_756
O4 C3 C2 134.4(4) . .
O4 C3 C2 135.5(4) . 3_756
C2 C3 C2 90.1(3) . 3_756
C6 O5 Mn 129.3(3) . .
O5 C6 N7 125.2(5) . .
C6 N7 C8 120.4(4) . .
C6 N7 C9 121.6(5) . .
C8 N7 C9 117.9(4) . .

loop_
_geom_bond_atom_site_label_1
_geom_bond_atom_site_label_2
_geom_bond_distance
_geom_bond_site_symmetry_2
Mn O10 2.161(3) 3_757
Mn O10 2.161(3) .
Mn O1 2.169(3) .
Mn O1 2.169(3) 3_757
Mn O5 2.210(3) 3_757
Mn O5 2.210(3) .
O1 C2 1.262(5) .
C2 C3 1.445(5) .
C2 C3 1.452(5) 3_756
C3 O4 1.262(5) .
C3 C2 1.452(5) 3_756
O5 C6 1.225(5) .
C6 N7 1.319(6) .
N7 C8 1.423(7) .
N7 C9 1.455(7) .
